data_8107121
loop_
_publ_author_name
'Qiang Li, Guo'
'Hong He, Jia'
'Yun Hui, Cai'
'Xu, Qiang'

_publ_section_title
;
 Crystal structure of
 dimethanolo-bis[\m-(2-(2-(5-(pyridin-2-yl)-1H-1,2,4-triazol-3-yl)phenoxy)benzoato)-\k5
 O,O&#x2032;,N:N&#x2032;,N&#x2032;&#x2032;]dicopper(II) --- methanol
 (1/2), C46H48Cu2N8O12
;
_journal_issue 4
_journal_name_full 'Zeitschrift f\"ur Kristallographie - New Crystal Structures'
_journal_page_first 1127
_journal_page_last 1129
_journal_paper_doi 10.1515/ncrs-2016-0087
_journal_volume 231
_journal_year 2016
_chemical_formula_moiety 'C42 H32 Cu2 N8 O8, 4(C H4 O)'
_chemical_formula_sum 'C46 H48 Cu2 N8 O12'
_chemical_formula_weight 1032.00
_space_group_crystal_system monoclinic
_space_group_IT_number 14
_space_group_name_Hall '-P 2yn'
_space_group_name_H-M_alt 'P 1 21/n 1'
_atom_sites_solution_hydrogens geom
_atom_sites_solution_primary direct
_atom_sites_solution_secondary difmap
_cell_angle_alpha 90.00
_cell_angle_beta 94.6960(10)
_cell_angle_gamma 90.00
_cell_formula_units_Z 2
_cell_length_a 9.5638(9)
_cell_length_b 20.2142(19)
_cell_length_c 12.0825(11)
_cell_measurement_reflns_used 7630
_cell_measurement_temperature 100(2)
_cell_measurement_theta_max 27.509
_cell_measurement_theta_min 2.362
_cell_volume 2328.0(4)
_computing_cell_refinement 'SAINT v8.34A (Bruker, 2013)'
_computing_data_reduction 'SAINT v8.34A (Bruker, 2013)'
_computing_molecular_graphics 'Olex2 (Dolomanov et al., 2009)'
_computing_publication_material 'Olex2 (Dolomanov et al., 2009)'
_computing_structure_refinement 'XL (Sheldrick, 2008)'
_computing_structure_solution
;
Superflip (Palatinus & Chapuis, 2007;Palatinus & van der Lee, 2008;
Palatinus et al., 2012)
;
_diffrn_ambient_temperature 100.15
_diffrn_measured_fraction_theta_full 0.999
_diffrn_measured_fraction_theta_max 0.999
_diffrn_measurement_device_type 'CCD area detector'
_diffrn_measurement_method 'phi and omega scans'
_diffrn_radiation_monochromator graphite
_diffrn_radiation_type MoK\a
_diffrn_radiation_wavelength 0.71073
_diffrn_reflns_av_R_equivalents 0.0255
_diffrn_reflns_av_unetI/netI 0.0237
_diffrn_reflns_limit_h_max 11
_diffrn_reflns_limit_h_min -11
_diffrn_reflns_limit_k_max 24
_diffrn_reflns_limit_k_min -24
_diffrn_reflns_limit_l_max 14
_diffrn_reflns_limit_l_min -13
_diffrn_reflns_number 16067
_diffrn_reflns_theta_full 25.01
_diffrn_reflns_theta_max 25.01
_diffrn_reflns_theta_min 2.61
_diffrn_source 'fine-focus sealed tube'
_exptl_absorpt_coefficient_mu 0.985
_exptl_absorpt_correction_T_max 0.8273
_exptl_absorpt_correction_T_min 0.8273
_exptl_absorpt_correction_type multi-scan
_exptl_absorpt_process_details sadabs
_exptl_crystal_density_diffrn 1.472
_exptl_crystal_density_method 'not measured'
_exptl_crystal_description 'blue block'
_exptl_crystal_F_000 1068
_exptl_crystal_size_max 0.2
_exptl_crystal_size_mid 0.2
_exptl_crystal_size_min 0.2
_refine_diff_density_max 0.517
_refine_diff_density_min -0.355
_refine_diff_density_rms 0.056
_refine_ls_extinction_method none
_refine_ls_goodness_of_fit_ref 1.056
_refine_ls_hydrogen_treatment mixed
_refine_ls_matrix_type full
_refine_ls_number_parameters 313
_refine_ls_number_reflns 4102
_refine_ls_number_restraints 4
_refine_ls_restrained_S_all 1.058
_refine_ls_R_factor_all 0.0323
_refine_ls_R_factor_gt 0.0273
_refine_ls_shift/su_max 0.001
_refine_ls_shift/su_mean 0.000
_refine_ls_structure_factor_coef Fsqd
_refine_ls_weighting_details 'calc w=1/[\s^2^(Fo^2^)+(0.0340P)^2^+1.5418P] where P=(Fo^2^+2Fc^2^)/3'
_refine_ls_weighting_scheme calc
_refine_ls_wR_factor_gt 0.0688
_refine_ls_wR_factor_ref 0.0711
_reflns_number_gt 3617
_reflns_number_total 4102
_reflns_threshold_expression >2sigma(I)
_cod_data_source_file suppl_ncrs-2016-0087_suppl.cif
_cod_data_source_block a
_cod_database_code 8107121
_olex2_refinement_description
;
1. Fixed Uiso
 At 1.2 times of:
  All C(H) groups
 At 1.5 times of:
  All C(H,H,H) groups, All O(H) groups
2. Restrained distances
 O4-H4
 0.85 with sigma of 0.01
 C21-H4
 1.897125 with sigma of 0.02
 Cu1-H4
 2.908057 with sigma of 0.02
3. Rigid bond restraints
 N1, Cu1
 with sigma for 1-2 distances of 0.001 and sigma for 1-3 distances of 0.001
4.a Riding coordinates:
 O6(H6), O5(H5)
4.b Aromatic/amide H refined with riding coordinates:
 C12(H12), C1(H1), C15(H15), C11(H11), C10(H10), C18(H18), C2(H2), C16(H16),
 C4(H4A), C9(H9), C3(H3), C17(H17)
4.c Idealised Me refined as rotating group:
 C23(H23A,H23B,H23C), C21(H21A,H21B,H21C), C22(H22A,H22B,H22C)
;
_olex2_submission_special_instructions 'No special instructions were received'

loop_
_space_group_symop_id
_space_group_symop_operation_xyz
1 'x, y, z'
2 '-x+1/2, y+1/2, -z+1/2'
3 '-x, -y, -z'
4 'x-1/2, -y-1/2, z-1/2'

loop_
_atom_site_label
_atom_site_type_symbol
_atom_site_fract_x
_atom_site_fract_y
_atom_site_fract_z
_atom_site_U_iso_or_equiv
_atom_site_adp_type
_atom_site_occupancy
_atom_site_calc_flag
_atom_site_disorder_assembly
_atom_site_disorder_group
_atom_site_refinement_flags_posn
_atom_site_refinement_flags_adp
Cu1 Cu -0.09035(2) 0.568887(11) 0.087514(19) 0.01284(8) Uani 1 d . . D U
O1 O -0.01064(17) 0.31597(7) 0.01516(12) 0.0282(4) Uani 1 d . . . .
O2 O 0.03287(13) 0.34682(6) -0.15658(11) 0.0156(3) Uani 1 d . . . .
O3 O -0.25657(13) 0.32269(6) -0.22656(11) 0.0152(3) Uani 1 d . . . .
O4 O -0.16599(15) 0.49913(7) 0.21776(13) 0.0243(3) Uani 1 d . . D .
O5 O -0.1727(2) 0.24296(11) 0.16117(16) 0.0591(6) Uani 1 d . . . .
O6 O -0.58400(14) 0.48165(8) -0.29730(13) 0.0272(4) Uani 1 d . . . .
H4 H -0.2452(16) 0.5032(9) 0.2458(18) 0.036 Uiso 1 d . . DR .
N1 N -0.28869(16) 0.60247(8) 0.05744(13) 0.0138(3) Uani 1 d . . . U
N2 N -0.15575(16) 0.50953(7) -0.04140(13) 0.0131(3) Uani 1 d . . . .
N3 N -0.10135(16) 0.46748(8) -0.11568(13) 0.0132(3) Uani 1 d . . . .
N4 N -0.32291(16) 0.49055(7) -0.17787(13) 0.0136(3) Uani 1 d . . . .
H5 H -0.1383 0.2691 0.1166 0.089 Uiso 1 d . . R .
H6 H -0.5054 0.4851 -0.2613 0.041 Uiso 1 d . . R .
C1 C -0.3474(2) 0.65068(10) 0.11391(17) 0.0180(4) Uani 1 d . . . .
H1 H -0.2919 0.6733 0.1708 0.022 Uiso 1 calc . . R .
C2 C -0.4865(2) 0.66853(10) 0.09182(18) 0.0217(5) Uani 1 d . . . .
H2 H -0.5257 0.7032 0.1324 0.026 Uiso 1 calc . . R .
C3 C -0.5675(2) 0.63534(10) 0.01008(19) 0.0238(5) Uani 1 d . . . .
H3 H -0.6638 0.6461 -0.0049 0.029 Uiso 1 calc . . R .
C4 C -0.5070(2) 0.58595(10) -0.05028(18) 0.0200(4) Uani 1 d . . . .
H4A H -0.5605 0.5631 -0.1079 0.024 Uiso 1 calc . . R .
C5 C -0.36740(19) 0.57088(9) -0.02453(16) 0.0141(4) Uani 1 d . . . .
C6 C -0.28675(19) 0.52182(9) -0.08154(16) 0.0131(4) Uani 1 d . . . .
C7 C -0.20441(19) 0.45778(9) -0.19708(16) 0.0125(4) Uani 1 d . . . .
C8 C -0.18669(19) 0.42328(9) -0.30354(16) 0.0144(4) Uani 1 d . . . .
C9 C -0.1497(2) 0.45979(10) -0.39437(17) 0.0206(5) Uani 1 d . . . .
H9 H -0.1356 0.5062 -0.3870 0.025 Uiso 1 calc . . R .
C10 C -0.1331(2) 0.42968(11) -0.49514(19) 0.0262(5) Uani 1 d . . . .
H10 H -0.1088 0.4552 -0.5567 0.031 Uiso 1 calc . . R .
C11 C -0.1521(2) 0.36178(11) -0.50590(18) 0.0261(5) Uani 1 d . . . .
H11 H -0.1384 0.3408 -0.5745 0.031 Uiso 1 calc . . R .
C12 C -0.1910(2) 0.32445(10) -0.41724(17) 0.0211(5) Uani 1 d . . . .
H12 H -0.2046 0.2781 -0.4249 0.025 Uiso 1 calc . . R .
C13 C -0.20966(19) 0.35547(9) -0.31715(16) 0.0147(4) Uani 1 d . . . .
C14 C -0.2118(2) 0.25724(9) -0.20824(16) 0.0147(4) Uani 1 d . . . .
C15 C -0.2923(2) 0.20516(10) -0.25134(17) 0.0189(4) Uani 1 d . . . .
H15 H -0.3762 0.2130 -0.2971 0.023 Uiso 1 calc . . R .
C16 C -0.2479(2) 0.14117(10) -0.22633(18) 0.0221(5) Uani 1 d . . . .
H16 H -0.3013 0.1047 -0.2561 0.027 Uiso 1 calc . . R .
C17 C -0.1262(2) 0.12984(10) -0.15820(18) 0.0240(5) Uani 1 d . . . .
H17 H -0.0955 0.0858 -0.1430 0.029 Uiso 1 calc . . R .
C18 C -0.0496(2) 0.18280(10) -0.11240(18) 0.0222(5) Uani 1 d . . . .
H18 H 0.0318 0.1749 -0.0637 0.027 Uiso 1 calc . . R .
C19 C -0.0912(2) 0.24752(9) -0.13724(16) 0.0161(4) Uani 1 d . . . .
C20 C -0.01664(19) 0.30736(10) -0.08706(17) 0.0164(4) Uani 1 d . . . .
C21 C -0.1423(2) 0.42920(11) 0.2076(2) 0.0278(5) Uani 1 d . . D .
H21A H -0.1311 0.4183 0.1298 0.042 Uiso 1 calc . . GR .
H21B H -0.2226 0.4049 0.2327 0.042 Uiso 1 calc . . GR .
H21C H -0.0571 0.4168 0.2535 0.042 Uiso 1 calc . . GR .
C22 C -0.3001(3) 0.21613(15) 0.1110(2) 0.0468(7) Uani 1 d . . . .
H22A H -0.2922 0.2101 0.0313 0.070 Uiso 1 calc . . GR .
H22B H -0.3776 0.2465 0.1223 0.070 Uiso 1 calc . . GR .
H22C H -0.3182 0.1733 0.1450 0.070 Uiso 1 calc . . GR .
C23 C -0.5746(3) 0.43585(13) -0.3852(2) 0.0356(6) Uani 1 d . . . .
H23A H -0.6631 0.4357 -0.4323 0.053 Uiso 1 calc . . GR .
H23B H -0.5566 0.3915 -0.3544 0.053 Uiso 1 calc . . GR .
H23C H -0.4978 0.4487 -0.4296 0.053 Uiso 1 calc . . GR .

loop_
_atom_site_aniso_label
_atom_site_aniso_U_11
_atom_site_aniso_U_22
_atom_site_aniso_U_33
_atom_site_aniso_U_23
_atom_site_aniso_U_13
_atom_site_aniso_U_12
Cu1 0.01087(13) 0.01414(13) 0.01327(14) -0.00386(9) -0.00047(9) 0.00129(9)
O2 0.0152(7) 0.0154(7) 0.0159(7) -0.0025(6) 0.0002(5) -0.0005(5)
O3 0.0188(7) 0.0120(7) 0.0148(8) 0.0001(5) 0.0018(6) 0.0011(5)
O1 0.0413(9) 0.0279(8) 0.0145(9) -0.0027(6) -0.0027(7) -0.0106(7)
O4 0.0231(8) 0.0242(8) 0.0268(9) 0.0042(7) 0.0102(6) 0.0030(6)
N3 0.0144(8) 0.0135(8) 0.0117(9) -0.0026(6) 0.0011(6) 0.0002(6)
N1 0.0134(7) 0.0141(8) 0.0139(9) -0.0015(7) 0.0011(6) 0.0007(6)
O6 0.0152(7) 0.0366(9) 0.0289(9) -0.0116(7) -0.0029(6) 0.0013(6)
N4 0.0153(8) 0.0105(8) 0.0146(9) -0.0014(6) -0.0012(6) 0.0008(6)
N2 0.0124(8) 0.0130(8) 0.0139(9) -0.0022(7) 0.0011(6) 0.0021(6)
O5 0.0570(13) 0.0822(16) 0.0376(12) 0.0213(11) 0.0016(10) -0.0212(11)
C8 0.0117(9) 0.0176(10) 0.0132(10) -0.0013(8) -0.0028(7) 0.0020(7)
C19 0.0191(10) 0.0168(10) 0.0125(10) -0.0006(8) 0.0022(8) -0.0017(8)
C7 0.0145(9) 0.0094(9) 0.0134(10) 0.0017(7) 0.0003(8) -0.0009(7)
C14 0.0190(10) 0.0125(9) 0.0132(10) -0.0009(8) 0.0047(8) 0.0014(8)
C13 0.0144(9) 0.0167(10) 0.0123(10) 0.0007(8) -0.0026(7) 0.0014(8)
C12 0.0275(11) 0.0168(10) 0.0186(12) -0.0049(9) -0.0010(9) 0.0018(9)
C6 0.0138(9) 0.0112(9) 0.0140(10) 0.0009(8) 0.0003(7) -0.0010(7)
C20 0.0148(9) 0.0169(10) 0.0169(11) -0.0003(8) -0.0017(8) 0.0020(8)
C5 0.0151(9) 0.0132(9) 0.0141(10) 0.0006(8) 0.0019(8) -0.0002(7)
C1 0.0187(10) 0.0174(10) 0.0180(11) -0.0032(8) 0.0021(8) 0.0000(8)
C15 0.0193(10) 0.0200(11) 0.0173(11) -0.0034(8) 0.0003(8) -0.0014(8)
C11 0.0382(13) 0.0265(12) 0.0139(11) -0.0050(9) 0.0035(9) 0.0019(10)
C10 0.0368(13) 0.0262(12) 0.0161(12) 0.0038(9) 0.0041(9) -0.0013(10)
C18 0.0248(11) 0.0212(11) 0.0200(12) 0.0016(9) -0.0021(9) 0.0030(9)
C2 0.0195(10) 0.0193(10) 0.0270(12) -0.0043(9) 0.0072(9) 0.0046(8)
C16 0.0284(11) 0.0161(10) 0.0220(12) -0.0067(9) 0.0029(9) -0.0042(9)
C4 0.0160(10) 0.0200(10) 0.0232(12) -0.0040(9) -0.0027(8) 0.0018(8)
C23 0.0321(13) 0.0421(15) 0.0317(15) -0.0139(11) -0.0031(11) 0.0006(11)
C9 0.0261(11) 0.0171(10) 0.0183(12) 0.0007(8) 0.0005(9) -0.0004(9)
C3 0.0151(10) 0.0217(11) 0.0345(13) -0.0041(10) 0.0009(9) 0.0041(8)
C17 0.0338(12) 0.0141(10) 0.0243(12) -0.0004(9) 0.0035(9) 0.0027(9)
C21 0.0298(12) 0.0281(12) 0.0252(13) 0.0043(10) 0.0003(10) 0.0006(10)
C22 0.0406(15) 0.0557(18) 0.0439(17) 0.0242(14) 0.0013(12) 0.0027(13)

loop_
_atom_type_symbol
_atom_type_description
_atom_type_scat_dispersion_real
_atom_type_scat_dispersion_imag
_atom_type_scat_source
C C 0.0033 0.0016 'International Tables Vol C Tables 4.2.6.8 and 6.1.1.4'
H H 0.0000 0.0000 'International Tables Vol C Tables 4.2.6.8 and 6.1.1.4'
Cu Cu 0.3201 1.2651 'International Tables Vol C Tables 4.2.6.8 and 6.1.1.4'
N N 0.0061 0.0033 'International Tables Vol C Tables 4.2.6.8 and 6.1.1.4'
O O 0.0106 0.0060 'International Tables Vol C Tables 4.2.6.8 and 6.1.1.4'

loop_
_geom_angle_atom_site_label_1
_geom_angle_atom_site_label_2
_geom_angle_atom_site_label_3
_geom_angle
_geom_angle_site_symmetry_1
_geom_angle_site_symmetry_3
O2 Cu1 O4 109.82(6) 3_565 .
O2 Cu1 N3 91.50(6) 3_565 3_565
O2 Cu1 N1 90.63(6) 3_565 .
O2 Cu1 N2 154.54(6) 3_565 .
N3 Cu1 O4 89.62(6) 3_565 .
N3 Cu1 N1 177.81(6) 3_565 .
N3 Cu1 N2 97.80(6) 3_565 .
N1 Cu1 O4 89.18(6) . .
N1 Cu1 N2 80.46(6) . .
N2 Cu1 O4 93.97(6) . .
C20 O2 Cu1 111.71(12) . 3_565
C13 O3 C14 117.49(14) . .
Cu1 O4 H4 123.6(12) . .
C21 O4 Cu1 119.29(13) . .
C21 O4 H4 106.1(12) . .
N2 N3 Cu1 120.95(11) . 3_565
C7 N3 Cu1 133.08(13) . 3_565
C7 N3 N2 105.90(14) . .
C5 N1 Cu1 115.53(12) . .
C1 N1 Cu1 125.43(13) . .
C1 N1 C5 119.00(16) . .
C23 O6 H6 109.5 . .
C6 N4 C7 102.68(15) . .
N3 N2 Cu1 139.66(12) . .
C6 N2 Cu1 113.12(12) . .
C6 N2 N3 105.91(15) . .
C22 O5 H5 109.5 . .
C13 C8 C7 122.36(18) . .
C9 C8 C7 119.23(17) . .
C9 C8 C13 118.39(18) . .
C14 C19 C20 118.38(17) . .
C18 C19 C14 118.18(18) . .
C18 C19 C20 123.38(18) . .
N3 C7 N4 112.17(16) . .
N3 C7 C8 124.86(16) . .
N4 C7 C8 122.45(16) . .
C19 C14 O3 117.17(16) . .
C15 C14 O3 120.41(17) . .
C15 C14 C19 122.16(18) . .
O3 C13 C8 115.77(17) . .
O3 C13 C12 123.09(17) . .
C12 C13 C8 121.10(19) . .
C13 C12 H12 120.3 . .
C11 C12 C13 119.33(19) . .
C11 C12 H12 120.3 . .
N4 C6 C5 128.18(17) . .
N2 C6 N4 113.32(16) . .
N2 C6 C5 118.19(17) . .
O2 C20 C19 115.19(17) . .
O1 C20 O2 125.18(18) . .
O1 C20 C19 119.60(18) . .
N1 C5 C6 112.40(16) . .
N1 C5 C4 122.05(18) . .
C4 C5 C6 125.53(18) . .
N1 C1 H1 119.1 . .
N1 C1 C2 121.89(18) . .
C2 C1 H1 119.1 . .
C14 C15 H15 120.7 . .
C14 C15 C16 118.55(19) . .
C16 C15 H15 120.7 . .
C12 C11 H11 119.8 . .
C12 C11 C10 120.5(2) . .
C10 C11 H11 119.8 . .
C11 C10 H10 120.2 . .
C9 C10 C11 119.6(2) . .
C9 C10 H10 120.2 . .
C19 C18 H18 119.8 . .
C17 C18 C19 120.46(19) . .
C17 C18 H18 119.8 . .
C1 C2 H2 120.5 . .
C3 C2 C1 119.09(19) . .
C3 C2 H2 120.5 . .
C15 C16 H16 119.7 . .
C15 C16 C17 120.64(19) . .
C17 C16 H16 119.7 . .
C5 C4 H4A 120.8 . .
C5 C4 C3 118.47(19) . .
C3 C4 H4A 120.8 . .
O6 C23 H23A 109.5 . .
O6 C23 H23B 109.5 . .
O6 C23 H23C 109.5 . .
H23A C23 H23B 109.5 . .
H23A C23 H23C 109.5 . .
H23B C23 H23C 109.5 . .
C8 C9 H9 119.5 . .
C10 C9 C8 121.06(19) . .
C10 C9 H9 119.5 . .
C2 C3 C4 119.48(19) . .
C2 C3 H3 120.3 . .
C4 C3 H3 120.3 . .
C18 C17 C16 119.94(19) . .
C18 C17 H17 120.0 . .
C16 C17 H17 120.0 . .
O4 C21 H21A 109.5 . .
O4 C21 H21B 109.5 . .
O4 C21 H21C 109.5 . .
H21A C21 H21B 109.5 . .
H21A C21 H21C 109.5 . .
H21B C21 H21C 109.5 . .
O5 C22 H22A 109.5 . .
O5 C22 H22B 109.5 . .
O5 C22 H22C 109.5 . .
H22A C22 H22B 109.5 . .
H22A C22 H22C 109.5 . .
H22B C22 H22C 109.5 . .

loop_
_geom_bond_atom_site_label_1
_geom_bond_atom_site_label_2
_geom_bond_distance
_geom_bond_site_symmetry_2
Cu1 O2 1.9562(13) 3_565
Cu1 O4 2.2748(15) .
Cu1 N3 1.9787(15) 3_565
Cu1 N1 2.0195(15) .
Cu1 N2 2.0242(16) .
O2 Cu1 1.9562(13) 3_565
O2 C20 1.277(2) .
O3 C14 1.402(2) .
O3 C13 1.385(2) .
O1 C20 1.244(2) .
O4 H4 0.859(9) .
O4 C21 1.438(3) .
N3 Cu1 1.9787(15) 3_565
N3 N2 1.369(2) .
N3 C7 1.348(2) .
N1 C5 1.354(2) .
N1 C1 1.339(3) .
O6 H6 0.8401 .
O6 C23 1.417(3) .
N4 C7 1.349(2) .
N4 C6 1.345(2) .
N2 C6 1.329(2) .
O5 H5 0.8399 .
O5 C22 1.423(3) .
C8 C7 1.485(3) .
C8 C13 1.396(3) .
C8 C9 1.392(3) .
C19 C14 1.394(3) .
C19 C20 1.506(3) .
C19 C18 1.393(3) .
C14 C15 1.381(3) .
C13 C12 1.387(3) .
C12 H12 0.9500 .
C12 C11 1.386(3) .
C6 C5 1.463(3) .
C5 C4 1.380(3) .
C1 H1 0.9500 .
C1 C2 1.384(3) .
C15 H15 0.9500 .
C15 C16 1.387(3) .
C11 H11 0.9500 .
C11 C10 1.389(3) .
C10 H10 0.9500 .
C10 C9 1.382(3) .
C18 H18 0.9500 .
C18 C17 1.387(3) .
C2 H2 0.9500 .
C2 C3 1.378(3) .
C16 H16 0.9500 .
C16 C17 1.388(3) .
C4 H4A 0.9500 .
C4 C3 1.390(3) .
C23 H23A 0.9800 .
C23 H23B 0.9800 .
C23 H23C 0.9800 .
C9 H9 0.9500 .
C3 H3 0.9500 .
C17 H17 0.9500 .
C21 H21A 0.9800 .
C21 H21B 0.9800 .
C21 H21C 0.9800 .
C22 H22A 0.9800 .
C22 H22B 0.9800 .
C22 H22C 0.9800 .

loop_
_geom_torsion_atom_site_label_1
_geom_torsion_atom_site_label_2
_geom_torsion_atom_site_label_3
_geom_torsion_atom_site_label_4
_geom_torsion
_geom_torsion_site_symmetry_1
_geom_torsion_site_symmetry_2
_geom_torsion_site_symmetry_3
_geom_torsion_site_symmetry_4
Cu1 O2 C20 O1 -10.4(2) 3_565 . . .
Cu1 O2 C20 C19 167.59(12) 3_565 . . .
Cu1 N3 N2 Cu1 18.1(3) 3_565 . . .
Cu1 N3 N2 C6 -176.81(12) 3_565 . . .
Cu1 N3 C7 N4 175.90(13) 3_565 . . .
Cu1 N3 C7 C8 -12.2(3) 3_565 . . .
Cu1 N1 C5 C6 -5.0(2) . . . .
Cu1 N1 C5 C4 176.38(15) . . . .
Cu1 N1 C1 C2 -176.58(15) . . . .
Cu1 N2 C6 N4 169.60(12) . . . .
Cu1 N2 C6 C5 -4.6(2) . . . .
O2 Cu1 O4 C21 -146.71(14) 3_565 . . .
O2 Cu1 N1 C5 158.24(14) 3_565 . . .
O2 Cu1 N1 C1 -24.27(16) 3_565 . . .
O2 Cu1 N2 N3 94.9(2) 3_565 . . .
O2 Cu1 N2 C6 -69.6(2) 3_565 . . .
O3 C14 C15 C16 -176.60(17) . . . .
O3 C13 C12 C11 175.96(18) . . . .
O4 Cu1 N1 C5 -91.95(14) . . . .
O4 Cu1 N1 C1 85.54(16) . . . .
O4 Cu1 N2 N3 -105.75(19) . . . .
O4 Cu1 N2 C6 89.84(13) . . . .
N3 Cu1 O4 C21 -55.25(15) 3_565 . . .
N3 Cu1 N1 C5 -35.3(18) 3_565 . . .
N3 Cu1 N1 C1 142.2(16) 3_565 . . .
N3 Cu1 N2 N3 -15.6(2) 3_565 . . .
N3 Cu1 N2 C6 180.00(13) 3_565 . . .
N3 N2 C6 N4 0.0(2) . . . .
N3 N2 C6 C5 -174.15(16) . . . .
N1 Cu1 O4 C21 122.92(15) . . . .
N1 Cu1 N2 N3 165.8(2) . . . .
N1 Cu1 N2 C6 1.35(13) . . . .
N1 C5 C4 C3 0.2(3) . . . .
N1 C1 C2 C3 0.6(3) . . . .
N4 C6 C5 N1 -166.79(18) . . . .
N4 C6 C5 C4 11.8(3) . . . .
N2 Cu1 O4 C21 42.55(15) . . . .
N2 Cu1 N1 C5 2.22(13) . . . .
N2 Cu1 N1 C1 179.70(17) . . . .
N2 N3 C7 N4 -1.1(2) . . . .
N2 N3 C7 C8 170.80(17) . . . .
N2 C6 C5 N1 6.4(2) . . . .
N2 C6 C5 C4 -175.04(19) . . . .
C8 C13 C12 C11 -1.6(3) . . . .
C19 C14 C15 C16 -2.6(3) . . . .
C19 C18 C17 C16 -2.2(3) . . . .
C7 N3 N2 Cu1 -164.49(15) . . . .
C7 N3 N2 C6 0.62(19) . . . .
C7 N4 C6 N2 -0.6(2) . . . .
C7 N4 C6 C5 172.82(19) . . . .
C7 C8 C13 O3 2.9(3) . . . .
C7 C8 C13 C12 -179.36(17) . . . .
C7 C8 C9 C10 -179.56(19) . . . .
C14 O3 C13 C8 -146.22(17) . . . .
C14 O3 C13 C12 36.1(2) . . . .
C14 C19 C20 O2 -62.9(2) . . . .
C14 C19 C20 O1 115.2(2) . . . .
C14 C19 C18 C17 0.5(3) . . . .
C14 C15 C16 C17 0.9(3) . . . .
C13 O3 C14 C19 92.7(2) . . . .
C13 O3 C14 C15 -93.0(2) . . . .
C13 C8 C7 N3 91.8(2) . . . .
C13 C8 C7 N4 -97.2(2) . . . .
C13 C8 C9 C10 -1.3(3) . . . .
C13 C12 C11 C10 -0.5(3) . . . .
C12 C11 C10 C9 1.6(3) . . . .
C6 N4 C7 N3 1.0(2) . . . .
C6 N4 C7 C8 -171.06(17) . . . .
C6 C5 C4 C3 -178.19(19) . . . .
C20 C19 C14 O3 -1.0(3) . . . .
C20 C19 C14 C15 -175.15(18) . . . .
C20 C19 C18 C17 177.4(2) . . . .
C5 N1 C1 C2 0.8(3) . . . .
C5 C4 C3 C2 1.2(3) . . . .
C1 N1 C5 C6 177.34(17) . . . .
C1 N1 C5 C4 -1.3(3) . . . .
C1 C2 C3 C4 -1.7(3) . . . .
C15 C16 C17 C18 1.5(3) . . . .
C11 C10 C9 C8 -0.7(3) . . . .
C18 C19 C14 O3 176.11(17) . . . .
C18 C19 C14 C15 2.0(3) . . . .
C18 C19 C20 O2 120.1(2) . . . .
C18 C19 C20 O1 -61.8(3) . . . .
C9 C8 C7 N3 -90.1(2) . . . .
C9 C8 C7 N4 81.0(2) . . . .
C9 C8 C13 O3 -175.25(16) . . . .
C9 C8 C13 C12 2.5(3) . . . .
